data_4345490
loop_
_publ_author_name
'Cesari, Cristiana'
'Ciabatti, Iacopo'
'Femoni, Cristina'
'Iapalucci, Maria Carmela'
'Mancini, Federica'
'Zacchini, Stefano'

_publ_section_title
;
 Heteroleptic Chini-Type Platinum Clusters: Synthesis and Characterization
 of Bis-Phospine Derivatives of [Pt3n(CO)6n](2-) (n = 2-4).
;
_journal_issue 3
_journal_name_full 'Inorganic chemistry'
_journal_page_first 1655
_journal_page_last 1668
_journal_paper_doi 10.1021/acs.inorgchem.6b02750
_journal_volume 56
_journal_year 2017
_chemical_formula_sum 'C94 H83 N3 O20 P4 Pt12'
_chemical_formula_weight 4039.59
_chemical_name_systematic
; 
 ? 
;
_space_group_IT_number 2
_symmetry_cell_setting triclinic
_symmetry_space_group_name_Hall '-P 1'
_symmetry_space_group_name_H-M 'P -1'
_atom_sites_solution_hydrogens geom
_atom_sites_solution_primary direct
_atom_sites_solution_secondary difmap
_audit_creation_method SHELXL-97
_cell_angle_alpha 95.293(2)
_cell_angle_beta 104.089(2)
_cell_angle_gamma 112.579(2)
_cell_formula_units_Z 1
_cell_length_a 13.4798(5)
_cell_length_b 13.9719(6)
_cell_length_c 14.6962(6)
_cell_measurement_reflns_used 9955
_cell_measurement_temperature 100(2)
_cell_measurement_theta_max 26.464
_cell_measurement_theta_min 2.193
_cell_volume 2424.94(18)
_computing_cell_refinement 'APEX2 (Bruker AXS, 2006)'
_computing_data_collection 'APEX2 (Bruker AXS, 2006)'
_computing_data_reduction 'SAINT (Bruker AXS, 2004)'
_computing_molecular_graphics 'SCHAKAL99 (Keller, 1999)'
_computing_publication_material 'XCIF (Bruker AXS, 2001)'
_computing_structure_refinement 'SHELXL-97 (Sheldrick, 1997)'
_computing_structure_solution 'SHELXS-97 (Sheldrick, 1990)'
_diffrn_ambient_temperature 100(2)
_diffrn_measured_fraction_theta_full 0.989
_diffrn_measured_fraction_theta_max 0.989
_diffrn_measurement_device_type 'CCD area detector'
_diffrn_measurement_method 'phi and omega scans'
_diffrn_radiation_monochromator graphite
_diffrn_radiation_source 'fine-focus sealed tube'
_diffrn_radiation_type MoK\a
_diffrn_radiation_wavelength 0.71073
_diffrn_reflns_av_R_equivalents 0.0651
_diffrn_reflns_av_sigmaI/netI 0.0635
_diffrn_reflns_limit_h_max 16
_diffrn_reflns_limit_h_min -16
_diffrn_reflns_limit_k_max 17
_diffrn_reflns_limit_k_min -17
_diffrn_reflns_limit_l_max 18
_diffrn_reflns_limit_l_min -18
_diffrn_reflns_number 38438
_diffrn_reflns_theta_full 26.51
_diffrn_reflns_theta_max 26.51
_diffrn_reflns_theta_min 1.46
_exptl_absorpt_coefficient_mu 17.365
_exptl_absorpt_correction_T_max 0.3040
_exptl_absorpt_correction_T_min 0.1804
_exptl_absorpt_correction_type empirical
_exptl_absorpt_process_details
;
 Data were corrected for Lorentz polarization and absorption
 effects (empirical absorption corrections SADABS).
 R(int) = 0.1579 (selected reflections only, before parameter refinement)
 R(int) = 0.0683 (selected reflections only, after parameter refinement)
;
_exptl_crystal_colour red
_exptl_crystal_density_diffrn 2.766
_exptl_crystal_density_method 'not measured'
_exptl_crystal_description plate
_exptl_crystal_F_000 1824
_exptl_crystal_size_max 0.15
_exptl_crystal_size_mid 0.12
_exptl_crystal_size_min 0.09
_refine_diff_density_max 2.965
_refine_diff_density_min -3.266
_refine_diff_density_rms 0.388
_refine_ls_extinction_method none
_refine_ls_goodness_of_fit_ref 1.053
_refine_ls_hydrogen_treatment constr
_refine_ls_matrix_type full
_refine_ls_number_parameters 538
_refine_ls_number_reflns 9972
_refine_ls_number_restraints 299
_refine_ls_restrained_S_all 1.046
_refine_ls_R_factor_all 0.0788
_refine_ls_R_factor_gt 0.0508
_refine_ls_shift/su_max 0.000
_refine_ls_shift/su_mean 0.000
_refine_ls_structure_factor_coef Fsqd
_refine_ls_weighting_details 'calc w=1/[\s^2^(Fo^2^)+(0.0892P)^2^+26.8524P] where P=(Fo^2^+2Fc^2^)/3'
_refine_ls_weighting_scheme calc
_refine_ls_wR_factor_gt 0.1369
_refine_ls_wR_factor_ref 0.1625
_reflns_number_gt 7318
_reflns_number_total 9972
_reflns_threshold_expression >2sigma(I)
_cod_data_source_file ic6b02750_si_002.cif
_cod_data_source_block '[TMBA]2[Pt12(CO)20(dppe)2]'
_cod_depositor_comments
;
The following automatic conversions were performed:

'_symmetry_cell_setting' value 'Triclinic' changed to 'triclinic'
according to
/home/data/users/saulius/crontab/automatic-downloads/current/ACS/lib/dictionaries/cif_core.dic
dictionary named 'cif_core.dic' version 2.4.2 from 2011-04-26.

Automatic conversion script
Id: cif_fix_values 4973 2017-02-22 13:04:09Z antanas 
;
_cod_original_cell_volume 2424.94(17)
_cod_original_sg_symbol_H-M P-1
_cod_database_code 4345490

loop_
_symmetry_equiv_pos_as_xyz
'x, y, z'
'-x, -y, -z'

loop_
_atom_site_label
_atom_site_type_symbol
_atom_site_fract_x
_atom_site_fract_y
_atom_site_fract_z
_atom_site_U_iso_or_equiv
_atom_site_adp_type
_atom_site_occupancy
_atom_site_symmetry_multiplicity
_atom_site_calc_flag
_atom_site_refinement_flags
_atom_site_disorder_assembly
_atom_site_disorder_group
Pt1 Pt 0.38084(4) 0.47949(5) 0.32366(4) 0.02883(15) Uani 1 1 d . . .
Pt2 Pt 0.33738(5) 0.41429(5) 0.48118(4) 0.03130(15) Uani 1 1 d . . .
Pt3 Pt 0.14190(5) 0.28139(5) 0.23221(4) 0.03376(16) Uani 1 1 d . . .
Pt4 Pt 0.48575(5) 0.37160(5) 0.41559(4) 0.03059(15) Uani 1 1 d . . .
Pt5 Pt 0.27875(5) 0.18570(5) 0.27807(4) 0.03397(16) Uani 1 1 d . . .
Pt6 Pt 0.14833(5) 0.19574(5) 0.38674(4) 0.03608(16) Uani 1 1 d . . .
C1 C 0.4846(12) 0.4236(16) 0.2838(11) 0.047(5) Uani 1 1 d . . .
C2 C 0.5911(15) 0.3145(16) 0.4173(12) 0.051(5) Uani 1 1 d . . .
C3 C 0.4127(13) 0.3115(13) 0.5178(10) 0.038(4) Uani 1 1 d . . .
C4 C 0.2533(13) 0.4122(12) 0.5651(10) 0.033(3) Uani 1 1 d . . .
C5 C 0.2694(12) 0.4961(13) 0.3860(11) 0.040(4) Uani 1 1 d . . .
C6 C 0.2337(12) 0.2460(13) 0.1554(10) 0.037(4) Uani 1 1 d . . .
C7 C 0.3850(14) 0.1440(16) 0.2467(11) 0.047(4) Uani 1 1 d . . .
C8 C 0.2302(13) 0.0991(13) 0.3765(12) 0.041(4) Uani 1 1 d . . .
C9 C 0.0928(14) 0.1617(16) 0.4901(14) 0.051(5) Uani 1 1 d . . .
C10 C 0.0479(13) 0.2745(14) 0.3203(14) 0.048(4) Uani 1 1 d . . .
O1 O 0.5236(9) 0.4122(10) 0.2229(8) 0.045(3) Uani 1 1 d . . .
O2 O 0.6549(12) 0.2786(13) 0.4158(11) 0.075(5) Uani 1 1 d . . .
O3 O 0.4082(10) 0.2496(10) 0.5650(8) 0.049(3) Uani 1 1 d . . .
O4 O 0.2003(11) 0.4104(12) 0.6163(9) 0.060(4) Uani 1 1 d . . .
O5 O 0.2007(9) 0.5284(9) 0.3828(8) 0.041(3) Uani 1 1 d . . .
O6 O 0.2534(9) 0.2491(9) 0.0834(8) 0.043(3) Uani 1 1 d . . .
O7 O 0.4483(10) 0.1172(12) 0.2270(9) 0.058(4) Uani 1 1 d . . .
O8 O 0.2393(11) 0.0276(10) 0.4086(9) 0.053(3) Uani 1 1 d . . .
O9 O 0.0577(12) 0.1382(12) 0.5512(11) 0.067(4) Uani 1 1 d . . .
O10 O -0.0206(12) 0.2919(14) 0.3377(11) 0.077(5) Uani 1 1 d . . .
P1 P 0.3744(3) 0.5752(3) 0.2073(3) 0.0320(8) Uani 1 1 d . . .
P2 P 0.0576(3) 0.3498(4) 0.1214(3) 0.0371(9) Uani 1 1 d . . .
C101 C 0.3558(11) 0.6987(8) 0.2346(7) 0.049(3) Uani 1 1 d GU . .
C102 C 0.3568(10) 0.7354(9) 0.3261(7) 0.049(3) Uani 1 1 d GU . .
H102 H 0.3726 0.7003 0.3764 0.058 Uiso 1 1 calc R . .
C103 C 0.3346(10) 0.8235(9) 0.3441(7) 0.054(4) Uani 1 1 d GU . .
H103 H 0.3353 0.8485 0.4067 0.065 Uiso 1 1 calc R . .
C104 C 0.3115(11) 0.8748(8) 0.2705(9) 0.058(4) Uani 1 1 d GU . .
H104 H 0.2964 0.9350 0.2828 0.070 Uiso 1 1 calc R . .
C105 C 0.3105(11) 0.8381(9) 0.1789(8) 0.066(4) Uani 1 1 d GU . .
H105 H 0.2947 0.8732 0.1286 0.079 Uiso 1 1 calc R . .
C106 C 0.3326(11) 0.7500(10) 0.1610(6) 0.064(4) Uani 1 1 d GU . .
H106 H 0.3320 0.7250 0.0984 0.077 Uiso 1 1 calc R . .
C107 C 0.4972(7) 0.6185(12) 0.1635(8) 0.050(4) Uani 1 1 d GU . .
C108 C 0.6032(9) 0.6596(12) 0.2312(6) 0.057(4) Uani 1 1 d GU . .
H108 H 0.6097 0.6641 0.2975 0.069 Uiso 1 1 calc R . .
C109 C 0.6995(7) 0.6940(12) 0.2020(7) 0.059(4) Uani 1 1 d GU . .
H109 H 0.7719 0.7220 0.2483 0.071 Uiso 1 1 calc R . .
C110 C 0.6899(8) 0.6873(13) 0.1051(8) 0.072(5) Uani 1 1 d GU . .
H110 H 0.7557 0.7109 0.0851 0.087 Uiso 1 1 calc R . .
C111 C 0.5840(9) 0.6463(14) 0.0373(6) 0.082(5) Uani 1 1 d GU . .
H111 H 0.5774 0.6418 -0.0289 0.099 Uiso 1 1 calc R . .
C112 C 0.4876(7) 0.6119(13) 0.0666(7) 0.072(5) Uani 1 1 d GU . .
H112 H 0.4152 0.5839 0.0203 0.086 Uiso 1 1 calc R . .
C113 C 0.2540(11) 0.5032(14) 0.0989(10) 0.037(3) Uani 1 1 d U . .
H11A H 0.2637 0.5432 0.0471 0.044 Uiso 1 1 calc R . .
H11B H 0.2524 0.4332 0.0774 0.044 Uiso 1 1 calc R . .
C201 C 0.0191(10) 0.2785(10) -0.0024(6) 0.056(4) Uani 1 1 d GU . .
C202 C -0.0156(10) 0.1694(10) -0.0174(7) 0.067(4) Uani 1 1 d GU . .
H202 H -0.0198 0.1346 0.0350 0.080 Uiso 1 1 calc R . .
C203 C -0.0441(10) 0.1112(8) -0.1091(9) 0.071(4) Uani 1 1 d GU . .
H203 H -0.0678 0.0366 -0.1194 0.085 Uiso 1 1 calc R . .
C204 C -0.0379(11) 0.1620(11) -0.1859(7) 0.073(5) Uani 1 1 d GU . .
H204 H -0.0574 0.1222 -0.2485 0.088 Uiso 1 1 calc R . .
C205 C -0.0031(10) 0.2712(11) -0.1709(7) 0.068(4) Uani 1 1 d GU . .
H205 H 0.0011 0.3059 -0.2233 0.081 Uiso 1 1 calc R . .
C206 C 0.0254(9) 0.3294(8) -0.0792(8) 0.058(4) Uani 1 1 d GU . .
H206 H 0.0491 0.4040 -0.0689 0.069 Uiso 1 1 calc R . .
C207 C -0.0708(9) 0.3559(12) 0.1350(10) 0.064(4) Uani 1 1 d GU . .
C208 C -0.1755(11) 0.2739(11) 0.0862(9) 0.073(4) Uani 1 1 d GU . .
H208 H -0.1806 0.2156 0.0436 0.087 Uiso 1 1 calc R . .
C209 C -0.2727(9) 0.2771(11) 0.0999(10) 0.080(4) Uani 1 1 d GU . .
H209 H -0.3442 0.2210 0.0666 0.096 Uiso 1 1 calc R . .
C210 C -0.2653(10) 0.3623(13) 0.1623(11) 0.077(4) Uani 1 1 d GU . .
H210 H -0.3317 0.3645 0.1716 0.093 Uiso 1 1 calc R . .
C211 C -0.1606(12) 0.4444(11) 0.2110(10) 0.085(5) Uani 1 1 d GU . .
H211 H -0.1555 0.5027 0.2536 0.102 Uiso 1 1 calc R . .
C212 C -0.0634(9) 0.4412(11) 0.1973(10) 0.079(4) Uani 1 1 d GU . .
H212 H 0.0081 0.4973 0.2306 0.094 Uiso 1 1 calc R . .
C213 C 0.1412(12) 0.4873(14) 0.1166(11) 0.039(3) Uani 1 1 d U . .
H21A H 0.0968 0.5083 0.0647 0.046 Uiso 1 1 calc R . .
H21B H 0.1565 0.5342 0.1779 0.046 Uiso 1 1 calc R . .
N1 N 0.7304(17) 0.0468(16) 0.3550(15) 0.108(5) Uani 1 1 d DU . .
C301 C 0.789(2) -0.0232(19) 0.370(2) 0.094(7) Uani 1 1 d DU . .
H30A H 0.8629 0.0098 0.3596 0.141 Uiso 1 1 calc R . .
H30B H 0.7440 -0.0916 0.3255 0.141 Uiso 1 1 calc R . .
H30C H 0.8001 -0.0343 0.4363 0.141 Uiso 1 1 calc R . .
C302 C 0.794(2) 0.133(2) 0.443(2) 0.134(9) Uani 1 1 d DU . .
H30D H 0.8687 0.1769 0.4393 0.201 Uiso 1 1 calc RD . .
H30E H 0.8010 0.1015 0.4998 0.201 Uiso 1 1 calc RD . .
H30F H 0.7524 0.1768 0.4475 0.201 Uiso 1 1 calc R . .
C303 C 0.623(2) -0.007(2) 0.373(2) 0.120(8) Uani 1 1 d DU . .
H30G H 0.6328 -0.0422 0.4262 0.180 Uiso 1 1 calc R . .
H30H H 0.5687 -0.0591 0.3149 0.180 Uiso 1 1 calc R . .
H30I H 0.5943 0.0456 0.3883 0.180 Uiso 1 1 calc R . .
C304 C 0.729(3) 0.103(2) 0.2751(15) 0.103(5) Uani 1 1 d DU . .
H30J H 0.7991 0.1684 0.2923 0.123 Uiso 1 1 calc R . .
H30K H 0.6646 0.1226 0.2643 0.123 Uiso 1 1 calc R . .
C305 C 0.7185(19) 0.0360(17) 0.1849(13) 0.105(5) Uani 1 1 d GDU . .
C306 C 0.8131(15) 0.0261(17) 0.1720(14) 0.115(6) Uani 1 1 d GU . .
H306 H 0.8815 0.0540 0.2235 0.137 Uiso 1 1 calc R . .
C307 C 0.8079(17) -0.0245(18) 0.0839(17) 0.128(6) Uani 1 1 d GU . .
H307 H 0.8726 -0.0313 0.0750 0.153 Uiso 1 1 calc R . .
C308 C 0.708(2) -0.0653(18) 0.0086(13) 0.135(6) Uani 1 1 d GU . .
H308 H 0.7043 -0.0999 -0.0517 0.163 Uiso 1 1 calc R . .
C309 C 0.6132(17) -0.0554(18) 0.0215(14) 0.137(6) Uani 1 1 d GU . .
H309 H 0.5449 -0.0833 -0.0299 0.164 Uiso 1 1 calc R . .
C310 C 0.6185(16) -0.0048(18) 0.1097(17) 0.121(6) Uani 1 1 d GU . .
H310 H 0.5538 0.0020 0.1185 0.145 Uiso 1 1 calc R . .
N2 N 0.964(4) 0.446(3) 0.489(3) 0.099(13) Uiso 0.50 1 d PDU A -1
C401 C 0.936(5) 0.368(4) 0.522(3) 0.108(14) Uiso 0.50 1 d PDU A -1
C402 C 0.943(6) 0.324(3) 0.610(3) 0.16(2) Uiso 0.50 1 d PDU A -1
H40A H 0.8979 0.2469 0.5928 0.233 Uiso 0.50 1 calc PRD A -1
H40B H 0.9137 0.3559 0.6532 0.233 Uiso 0.50 1 calc PR A -1
H40C H 1.0217 0.3394 0.6424 0.233 Uiso 0.50 1 calc PR A -1

loop_
_atom_site_aniso_label
_atom_site_aniso_U_11
_atom_site_aniso_U_22
_atom_site_aniso_U_33
_atom_site_aniso_U_23
_atom_site_aniso_U_13
_atom_site_aniso_U_12
Pt1 0.0295(3) 0.0309(3) 0.0262(3) 0.0017(2) 0.0008(2) 0.0182(2)
Pt2 0.0334(3) 0.0300(3) 0.0279(3) 0.0014(2) 0.0025(2) 0.0157(3)
Pt3 0.0297(3) 0.0385(4) 0.0364(3) 0.0031(3) 0.0066(2) 0.0209(3)
Pt4 0.0297(3) 0.0309(3) 0.0286(3) 0.0018(2) -0.0014(2) 0.0173(2)
Pt5 0.0302(3) 0.0355(4) 0.0338(3) -0.0029(2) 0.0003(2) 0.0192(3)
Pt6 0.0316(3) 0.0332(4) 0.0418(3) 0.0047(3) 0.0080(2) 0.0146(3)
C1 0.024(7) 0.079(14) 0.034(9) -0.002(8) 0.000(6) 0.025(8)
C2 0.045(10) 0.066(13) 0.039(9) -0.002(9) -0.004(7) 0.034(10)
C3 0.039(8) 0.040(9) 0.022(7) -0.001(7) -0.017(6) 0.022(7)
C4 0.039(8) 0.035(9) 0.027(7) 0.008(6) 0.004(6) 0.022(7)
C5 0.025(7) 0.037(9) 0.041(9) 0.007(7) -0.001(6) 0.002(7)
C6 0.030(8) 0.043(10) 0.027(8) -0.014(7) 0.000(6) 0.013(7)
C7 0.045(9) 0.069(13) 0.034(8) 0.006(8) -0.003(7) 0.040(10)
C8 0.039(9) 0.021(8) 0.046(9) -0.009(7) 0.003(7) 0.003(7)
C9 0.033(9) 0.050(12) 0.061(12) 0.005(9) 0.008(8) 0.011(8)
C10 0.030(8) 0.038(10) 0.073(12) 0.009(9) 0.012(8) 0.014(8)
O1 0.048(7) 0.058(8) 0.035(6) 0.006(5) 0.006(5) 0.035(6)
O2 0.060(9) 0.095(12) 0.076(10) -0.014(8) 0.000(7) 0.058(9)
O3 0.051(7) 0.048(8) 0.045(7) 0.011(6) -0.002(5) 0.028(6)
O4 0.059(8) 0.081(11) 0.044(7) 0.010(7) 0.011(6) 0.038(8)
O5 0.041(6) 0.050(7) 0.042(6) 0.004(5) 0.011(5) 0.029(6)
O6 0.037(6) 0.052(8) 0.038(6) -0.002(5) 0.006(5) 0.023(6)
O7 0.051(7) 0.084(10) 0.045(7) -0.006(7) 0.004(6) 0.044(7)
O8 0.074(9) 0.036(7) 0.055(8) 0.007(6) 0.014(6) 0.033(7)
O9 0.075(10) 0.063(10) 0.093(11) 0.043(8) 0.051(9) 0.037(8)
O10 0.079(10) 0.119(14) 0.104(12) 0.068(10) 0.070(9) 0.078(10)
P1 0.035(2) 0.030(2) 0.0291(19) 0.0029(16) -0.0012(15) 0.0190(17)
P2 0.031(2) 0.054(3) 0.032(2) 0.0020(18) 0.0035(15) 0.028(2)
C101 0.061(7) 0.046(7) 0.039(6) -0.002(6) -0.005(6) 0.038(6)
C102 0.051(7) 0.046(7) 0.045(7) -0.002(6) 0.001(6) 0.027(6)
C103 0.054(7) 0.051(7) 0.055(7) -0.003(6) 0.004(6) 0.032(6)
C104 0.067(7) 0.047(7) 0.063(7) 0.004(6) -0.001(6) 0.041(6)
C105 0.082(8) 0.050(7) 0.059(7) 0.008(6) -0.008(7) 0.040(6)
C106 0.084(8) 0.050(7) 0.051(7) 0.001(6) -0.008(6) 0.041(6)
C107 0.032(6) 0.079(9) 0.037(6) 0.025(6) 0.004(5) 0.022(6)
C108 0.036(6) 0.087(9) 0.040(6) 0.018(7) 0.000(5) 0.023(6)
C109 0.035(6) 0.086(9) 0.049(7) 0.024(7) 0.001(6) 0.022(6)
C110 0.038(7) 0.100(10) 0.053(7) 0.036(7) 0.003(6) 0.004(7)
C111 0.045(7) 0.114(10) 0.052(7) 0.036(7) -0.001(6) 0.000(7)
C112 0.039(7) 0.103(10) 0.047(7) 0.032(7) 0.002(6) 0.005(7)
C113 0.025(6) 0.051(8) 0.032(7) 0.004(6) 0.001(5) 0.021(6)
C201 0.037(6) 0.082(9) 0.042(7) -0.017(7) -0.010(5) 0.036(6)
C202 0.049(7) 0.080(9) 0.049(7) -0.029(7) -0.017(6) 0.032(7)
C203 0.052(7) 0.077(9) 0.058(7) -0.032(7) -0.016(6) 0.031(7)
C204 0.050(7) 0.090(9) 0.053(7) -0.028(7) -0.009(6) 0.028(7)
C205 0.044(7) 0.094(9) 0.044(7) -0.016(7) -0.005(6) 0.025(7)
C206 0.039(6) 0.088(9) 0.037(6) -0.016(6) -0.005(5) 0.033(6)
C207 0.061(7) 0.114(11) 0.067(8) 0.046(8) 0.040(6) 0.071(7)
C208 0.064(7) 0.125(11) 0.071(8) 0.048(8) 0.042(7) 0.065(8)
C209 0.068(7) 0.130(11) 0.081(9) 0.057(8) 0.040(7) 0.064(8)
C210 0.074(7) 0.125(11) 0.087(9) 0.060(8) 0.046(7) 0.077(8)
C211 0.082(8) 0.125(11) 0.096(9) 0.040(9) 0.052(7) 0.073(8)
C212 0.074(8) 0.120(11) 0.088(9) 0.030(8) 0.049(7) 0.071(8)
C213 0.027(6) 0.052(9) 0.032(7) 0.004(6) -0.003(5) 0.021(6)
N1 0.115(7) 0.115(7) 0.108(7) 0.028(6) 0.036(6) 0.062(6)
C301 0.095(9) 0.098(10) 0.101(10) 0.023(8) 0.020(7) 0.059(8)
C302 0.133(11) 0.136(12) 0.132(11) 0.027(9) 0.039(8) 0.058(8)
C303 0.111(11) 0.117(11) 0.129(11) 0.043(8) 0.026(8) 0.048(8)
C304 0.110(7) 0.110(7) 0.101(7) 0.026(6) 0.032(6) 0.058(6)
C305 0.111(7) 0.110(7) 0.106(7) 0.025(6) 0.034(5) 0.059(5)
C306 0.122(7) 0.117(8) 0.115(8) 0.022(6) 0.044(6) 0.058(6)
C307 0.137(8) 0.125(8) 0.125(8) 0.025(6) 0.042(6) 0.059(6)
C308 0.144(8) 0.130(8) 0.132(8) 0.021(6) 0.035(6) 0.062(6)
C309 0.141(8) 0.132(8) 0.130(8) 0.021(6) 0.027(6) 0.060(6)
C310 0.124(8) 0.121(8) 0.121(8) 0.022(6) 0.027(6) 0.062(6)

loop_
_atom_type_symbol
_atom_type_description
_atom_type_scat_dispersion_real
_atom_type_scat_dispersion_imag
_atom_type_scat_source
C C 0.0033 0.0016 'International Tables Vol C Tables 4.2.6.8 and 6.1.1.4'
H H 0.0000 0.0000 'International Tables Vol C Tables 4.2.6.8 and 6.1.1.4'
N N 0.0061 0.0033 'International Tables Vol C Tables 4.2.6.8 and 6.1.1.4'
O O 0.0106 0.0060 'International Tables Vol C Tables 4.2.6.8 and 6.1.1.4'
P P 0.1023 0.0942 'International Tables Vol C Tables 4.2.6.8 and 6.1.1.4'
Pt Pt -1.7033 8.3905 'International Tables Vol C Tables 4.2.6.8 and 6.1.1.4'

loop_
_geom_angle_atom_site_label_1
_geom_angle_atom_site_label_2
_geom_angle_atom_site_label_3
_geom_angle
_geom_angle_site_symmetry_1
_geom_angle_site_symmetry_3
C5 Pt1 C1 161.3(8) . .
C5 Pt1 P1 103.0(5) . .
C1 Pt1 P1 94.9(6) . .
C5 Pt1 Pt2 51.9(5) . .
C1 Pt1 Pt2 110.7(5) . .
P1 Pt1 Pt2 154.28(10) . .
C5 Pt1 Pt4 111.2(5) . .
C1 Pt1 Pt4 51.6(5) . .
P1 Pt1 Pt4 145.45(10) . .
Pt2 Pt1 Pt4 59.34(2) . .
C5 Pt1 Pt3 70.5(4) . .
C1 Pt1 Pt3 101.5(5) . .
P1 Pt1 Pt3 99.53(10) . .
Pt2 Pt1 Pt3 78.88(2) . .
Pt4 Pt1 Pt3 95.90(2) . .
C4 Pt2 C3 105.7(6) . .
C4 Pt2 C5 96.9(6) . .
C3 Pt2 C5 154.8(6) . .
C4 Pt2 Pt4 155.0(4) . .
C3 Pt2 Pt4 49.8(5) . .
C5 Pt2 Pt4 108.1(5) . .
C4 Pt2 Pt1 144.6(4) . .
C3 Pt2 Pt1 109.2(5) . .
C5 Pt2 Pt1 47.8(5) . .
Pt4 Pt2 Pt1 60.36(2) . .
C4 Pt2 Pt4 92.3(5) . 2_666
C3 Pt2 Pt4 104.4(4) . 2_666
C5 Pt2 Pt4 85.6(4) . 2_666
Pt4 Pt2 Pt4 90.43(2) . 2_666
Pt1 Pt2 Pt4 84.66(2) . 2_666
C4 Pt2 Pt6 83.6(5) . .
C3 Pt2 Pt6 76.6(4) . .
C5 Pt2 Pt6 95.2(4) . .
Pt4 Pt2 Pt6 93.17(2) . .
Pt1 Pt2 Pt6 98.87(2) . .
Pt4 Pt2 Pt6 175.88(3) 2_666 .
C10 Pt3 C6 162.3(7) . .
C10 Pt3 P2 97.7(5) . .
C6 Pt3 P2 96.4(5) . .
C10 Pt3 Pt6 53.1(5) . .
C6 Pt3 Pt6 111.4(5) . .
P2 Pt3 Pt6 150.35(10) . .
C10 Pt3 Pt5 113.5(5) . .
C6 Pt3 Pt5 51.4(5) . .
P2 Pt3 Pt5 147.71(10) . .
Pt6 Pt3 Pt5 60.40(2) . .
C10 Pt3 Pt1 108.8(5) . .
C6 Pt3 Pt1 79.1(4) . .
P2 Pt3 Pt1 99.86(12) . .
Pt6 Pt3 Pt1 95.63(2) . .
Pt5 Pt3 Pt1 78.47(2) . .
C2 Pt4 C3 104.0(7) . .
C2 Pt4 C1 97.5(7) . .
C3 Pt4 C1 154.0(5) . .
C2 Pt4 Pt2 154.4(6) . .
C3 Pt4 Pt2 50.8(4) . .
C1 Pt4 Pt2 107.9(4) . .
C2 Pt4 Pt1 145.3(6) . .
C3 Pt4 Pt1 110.2(4) . .
C1 Pt4 Pt1 47.9(4) . .
Pt2 Pt4 Pt1 60.30(2) . .
C2 Pt4 Pt2 93.1(6) . 2_666
C3 Pt4 Pt2 104.0(4) . 2_666
C1 Pt4 Pt2 89.0(5) . 2_666
Pt2 Pt4 Pt2 89.57(2) . 2_666
Pt1 Pt4 Pt2 84.24(2) . 2_666
C2 Pt4 Pt5 98.1(6) . .
C3 Pt4 Pt5 83.2(4) . .
C1 Pt4 Pt5 79.6(5) . .
Pt2 Pt4 Pt5 84.76(2) . .
Pt1 Pt4 Pt5 80.80(2) . .
Pt2 Pt4 Pt5 164.90(3) 2_666 .
C7 Pt5 C8 104.1(7) . .
C7 Pt5 C6 99.1(6) . .
C8 Pt5 C6 148.8(6) . .
C7 Pt5 Pt3 147.4(5) . .
C8 Pt5 Pt3 107.3(5) . .
C6 Pt5 Pt3 48.4(4) . .
C7 Pt5 Pt6 152.8(5) . .
C8 Pt5 Pt6 49.6(5) . .
C6 Pt5 Pt6 107.7(4) . .
Pt3 Pt5 Pt6 59.74(2) . .
C7 Pt5 Pt4 84.2(6) . .
C8 Pt5 Pt4 98.1(4) . .
C6 Pt5 Pt4 104.8(4) . .
Pt3 Pt5 Pt4 99.56(3) . .
Pt6 Pt5 Pt4 92.38(2) . .
C9 Pt6 C8 102.8(8) . .
C9 Pt6 C10 101.3(8) . .
C8 Pt6 C10 150.6(7) . .
C9 Pt6 Pt3 149.1(6) . .
C8 Pt6 Pt3 106.7(5) . .
C10 Pt6 Pt3 47.7(5) . .
C9 Pt6 Pt5 151.0(6) . .
C8 Pt6 Pt5 48.9(5) . .
C10 Pt6 Pt5 107.5(5) . .
Pt3 Pt6 Pt5 59.86(2) . .
C9 Pt6 Pt2 99.7(6) . .
C8 Pt6 Pt2 104.4(4) . .
C10 Pt6 Pt2 87.7(5) . .
Pt3 Pt6 Pt2 81.93(2) . .
Pt5 Pt6 Pt2 84.54(2) . .
O1 C1 Pt1 145.1(14) . .
O1 C1 Pt4 134.2(14) . .
Pt1 C1 Pt4 80.5(6) . .
O2 C2 Pt4 178.3(16) . .
O3 C3 Pt4 141.0(14) . .
O3 C3 Pt2 139.4(14) . .
Pt4 C3 Pt2 79.4(6) . .
O4 C4 Pt2 179.3(15) . .
O5 C5 Pt1 145.8(13) . .
O5 C5 Pt2 133.9(13) . .
Pt1 C5 Pt2 80.3(6) . .
O6 C6 Pt3 143.7(13) . .
O6 C6 Pt5 136.1(13) . .
Pt3 C6 Pt5 80.1(6) . .
O7 C7 Pt5 178.9(18) . .
O8 C8 Pt5 139.8(14) . .
O8 C8 Pt6 138.6(14) . .
Pt5 C8 Pt6 81.5(7) . .
O9 C9 Pt6 178.0(19) . .
O10 C10 Pt3 148.1(16) . .
O10 C10 Pt6 132.7(16) . .
Pt3 C10 Pt6 79.2(6) . .
C107 P1 C113 104.5(6) . .
C107 P1 C101 103.4(7) . .
C113 P1 C101 100.8(6) . .
C107 P1 Pt1 115.5(4) . .
C113 P1 Pt1 113.3(6) . .
C101 P1 Pt1 117.6(4) . .
C207 P2 C213 101.8(7) . .
C207 P2 C201 105.7(6) . .
C213 P2 C201 102.8(7) . .
C207 P2 Pt3 115.4(5) . .
C213 P2 Pt3 116.0(5) . .
C201 P2 Pt3 113.6(4) . .
C102 C101 C106 120.0 . .
C102 C101 P1 120.5(6) . .
C106 C101 P1 119.4(6) . .
C101 C102 C103 120.0 . .
C101 C102 H102 120.0 . .
C103 C102 H102 120.0 . .
C104 C103 C102 120.0 . .
C104 C103 H103 120.0 . .
C102 C103 H103 120.0 . .
C103 C104 C105 120.0 . .
C103 C104 H104 120.0 . .
C105 C104 H104 120.0 . .
C104 C105 C106 120.0 . .
C104 C105 H105 120.0 . .
C106 C105 H105 120.0 . .
C105 C106 C101 120.0 . .
C105 C106 H106 120.0 . .
C101 C106 H106 120.0 . .
C108 C107 C112 120.0 . .
C108 C107 P1 117.6(6) . .
C112 C107 P1 122.4(6) . .
C107 C108 C109 120.0 . .
C107 C108 H108 120.0 . .
C109 C108 H108 120.0 . .
C110 C109 C108 120.0 . .
C110 C109 H109 120.0 . .
C108 C109 H109 120.0 . .
C109 C110 C111 120.0 . .
C109 C110 H110 120.0 . .
C111 C110 H110 120.0 . .
C110 C111 C112 120.0 . .
C110 C111 H111 120.0 . .
C112 C111 H111 120.0 . .
C111 C112 C107 120.0 . .
C111 C112 H112 120.0 . .
C107 C112 H112 120.0 . .
C213 C113 P1 111.9(10) . .
C213 C113 H11A 109.2 . .
P1 C113 H11A 109.2 . .
C213 C113 H11B 109.2 . .
P1 C113 H11B 109.2 . .
H11A C113 H11B 107.9 . .
C202 C201 C206 120.0 . .
C202 C201 P2 117.2(7) . .
C206 C201 P2 122.8(7) . .
C201 C202 C203 120.0 . .
C201 C202 H202 120.0 . .
C203 C202 H202 120.0 . .
C204 C203 C202 120.0 . .
C204 C203 H203 120.0 . .
C202 C203 H203 120.0 . .
C203 C204 C205 120.0 . .
C203 C204 H204 120.0 . .
C205 C204 H204 120.0 . .
C206 C205 C204 120.0 . .
C206 C205 H205 120.0 . .
C204 C205 H205 120.0 . .
C205 C206 C201 120.0 . .
C205 C206 H206 120.0 . .
C201 C206 H206 120.0 . .
C208 C207 C212 120.0 . .
C208 C207 P2 120.3(8) . .
C212 C207 P2 119.6(8) . .
C209 C208 C207 120.0 . .
C209 C208 H208 120.0 . .
C207 C208 H208 120.0 . .
C208 C209 C210 120.0 . .
C208 C209 H209 120.0 . .
C210 C209 H209 120.0 . .
C211 C210 C209 120.0 . .
C211 C210 H210 120.0 . .
C209 C210 H210 120.0 . .
C210 C211 C212 120.0 . .
C210 C211 H211 120.0 . .
C212 C211 H211 120.0 . .
C211 C212 C207 120.0 . .
C211 C212 H212 120.0 . .
C207 C212 H212 120.0 . .
C113 C213 P2 112.6(12) . .
C113 C213 H21A 109.1 . .
P2 C213 H21A 109.1 . .
C113 C213 H21B 109.1 . .
P2 C213 H21B 109.1 . .
H21A C213 H21B 107.8 . .
C303 N1 C304 116(2) . .
C303 N1 C301 106.6(18) . .
C304 N1 C301 123(2) . .
C303 N1 C302 101.2(18) . .
C304 N1 C302 105(2) . .
C301 N1 C302 102.0(17) . .
N1 C301 H30A 109.5 . .
N1 C301 H30B 109.5 . .
H30A C301 H30B 109.5 . .
N1 C301 H30C 109.5 . .
H30A C301 H30C 109.5 . .
H30B C301 H30C 109.5 . .
N1 C302 H30D 109.5 . .
N1 C302 H30E 109.5 . .
H30D C302 H30E 109.5 . .
N1 C302 H30F 109.5 . .
H30D C302 H30F 109.5 . .
H30E C302 H30F 109.5 . .
N1 C303 H30G 109.5 . .
N1 C303 H30H 109.5 . .
H30G C303 H30H 109.5 . .
N1 C303 H30I 109.5 . .
H30G C303 H30I 109.5 . .
H30H C303 H30I 109.5 . .
N1 C304 C305 112(2) . .
N1 C304 H30J 109.2 . .
C305 C304 H30J 109.2 . .
N1 C304 H30K 109.2 . .
C305 C304 H30K 109.2 . .
H30J C304 H30K 107.9 . .
C306 C305 C310 120.0 . .
C306 C305 C304 119.5(19) . .
C310 C305 C304 120.0(19) . .
C305 C306 C307 120.0 . .
C305 C306 H306 120.0 . .
C307 C306 H306 120.0 . .
C308 C307 C306 120.0 . .
C308 C307 H307 120.0 . .
C306 C307 H307 120.0 . .
C307 C308 C309 120.0 . .
C307 C308 H308 120.0 . .
C309 C308 H308 120.0 . .
C310 C309 C308 120.0 . .
C310 C309 H309 120.0 . .
C308 C309 H309 120.0 . .
C309 C310 C305 120.0 . .
C309 C310 H310 120.0 . .
C305 C310 H310 120.0 . .
N2 C401 C402 146(4) . .
C401 C402 H40A 109.5 . .
C401 C402 H40B 109.5 . .
H40A C402 H40B 109.5 . .
C401 C402 H40C 109.5 . .
H40A C402 H40C 109.5 . .
H40B C402 H40C 109.5 . .

loop_
_geom_bond_atom_site_label_1
_geom_bond_atom_site_label_2
_geom_bond_distance
_geom_bond_site_symmetry_2
Pt1 C5 2.012(17) .
Pt1 C1 2.016(16) .
Pt1 P1 2.272(4) .
Pt1 Pt2 2.6779(8) .
Pt1 Pt4 2.6795(7) .
Pt1 Pt3 3.1939(8) .
Pt2 C4 1.863(15) .
Pt2 C3 2.092(15) .
Pt2 C5 2.139(16) .
Pt2 Pt4 2.6520(8) .
Pt2 Pt4 2.9765(8) 2_666
Pt2 Pt6 3.0439(8) .
Pt3 C10 2.005(19) .
Pt3 C6 2.023(15) .
Pt3 P2 2.254(4) .
Pt3 Pt6 2.6612(9) .
Pt3 Pt5 2.6644(8) .
Pt4 C2 1.874(17) .
Pt4 C3 2.061(17) .
Pt4 C1 2.129(18) .
Pt4 Pt2 2.9765(8) 2_666
Pt4 Pt5 3.0557(8) .
Pt5 C7 1.875(17) .
Pt5 C8 2.040(18) .
Pt5 C6 2.114(17) .
Pt5 Pt6 2.6788(9) .
Pt6 C9 1.87(2) .
Pt6 C8 2.062(17) .
Pt6 C10 2.167(17) .
C1 O1 1.170(19) .
C2 O2 1.15(2) .
C3 O3 1.152(19) .
C4 O4 1.152(19) .
C5 O5 1.169(19) .
C6 O6 1.153(18) .
C7 O7 1.140(19) .
C8 O8 1.18(2) .
C9 O9 1.13(2) .
C10 O10 1.12(2) .
P1 C107 1.828(9) .
P1 C113 1.837(14) .
P1 C101 1.859(9) .
P2 C207 1.822(9) .
P2 C213 1.834(18) .
P2 C201 1.839(9) .
C101 C102 1.3900 .
C101 C106 1.3900 .
C102 C103 1.3900 .
C102 H102 0.9500 .
C103 C104 1.3900 .
C103 H103 0.9500 .
C104 C105 1.3900 .
C104 H104 0.9500 .
C105 C106 1.3900 .
C105 H105 0.9500 .
C106 H106 0.9500 .
C107 C108 1.3900 .
C107 C112 1.3900 .
C108 C109 1.3900 .
C108 H108 0.9500 .
C109 C110 1.3900 .
C109 H109 0.9500 .
C110 C111 1.3900 .
C110 H110 0.9500 .
C111 C112 1.3900 .
C111 H111 0.9500 .
C112 H112 0.9500 .
C113 C213 1.54(2) .
C113 H11A 0.9900 .
C113 H11B 0.9900 .
C201 C202 1.3900 .
C201 C206 1.3900 .
C202 C203 1.3900 .
C202 H202 0.9500 .
C203 C204 1.3900 .
C203 H203 0.9500 .
C204 C205 1.3900 .
C204 H204 0.9500 .
C205 C206 1.3900 .
C205 H205 0.9500 .
C206 H206 0.9500 .
C207 C208 1.3900 .
C207 C212 1.3900 .
C208 C209 1.3900 .
C208 H208 0.9500 .
C209 C210 1.3900 .
C209 H209 0.9500 .
C210 C211 1.3900 .
C210 H210 0.9500 .
C211 C212 1.3900 .
C211 H211 0.9500 .
C212 H212 0.9500 .
C213 H21A 0.9900 .
C213 H21B 0.9900 .
N1 C303 1.454(13) .
N1 C304 1.467(17) .
N1 C301 1.479(13) .
N1 C302 1.495(14) .
C301 H30A 0.9800 .
C301 H30B 0.9800 .
C301 H30C 0.9800 .
C302 H30D 0.9800 .
C302 H30E 0.9800 .
C302 H30F 0.9800 .
C303 H30G 0.9800 .
C303 H30H 0.9800 .
C303 H30I 0.9800 .
C304 C305 1.491(17) .
C304 H30J 0.9900 .
C304 H30K 0.9900 .
C305 C306 1.3900 .
C305 C310 1.3900 .
C306 C307 1.3900 .
C306 H306 0.9500 .
C307 C308 1.3900 .
C307 H307 0.9500 .
C308 C309 1.3900 .
C308 H308 0.9500 .
C309 C310 1.3900 .
C309 H309 0.9500 .
C310 H310 0.9500 .
N2 C401 1.196(19) .
C401 C402 1.490(19) .
C402 H40A 0.9800 .
C402 H40B 0.9800 .
C402 H40C 0.9800 .

loop_
_geom_torsion_atom_site_label_1
_geom_torsion_atom_site_label_2
_geom_torsion_atom_site_label_3
_geom_torsion_atom_site_label_4
_geom_torsion
_geom_torsion_site_symmetry_1
_geom_torsion_site_symmetry_4
C5 Pt1 Pt2 C4 -2.4(10) . .
C1 Pt1 Pt2 C4 -174.5(10) . .
P1 Pt1 Pt2 C4 12.7(9) . .
Pt4 Pt1 Pt2 C4 180.0(8) . .
Pt3 Pt1 Pt2 C4 -76.2(8) . .
C5 Pt1 Pt2 C3 167.8(7) . .
C1 Pt1 Pt2 C3 -4.3(7) . .
P1 Pt1 Pt2 C3 -177.1(5) . .
Pt4 Pt1 Pt2 C3 -9.8(4) . .
Pt3 Pt1 Pt2 C3 94.0(4) . .
C1 Pt1 Pt2 C5 -172.1(8) . .
P1 Pt1 Pt2 C5 15.1(6) . .
Pt4 Pt1 Pt2 C5 -177.6(6) . .
Pt3 Pt1 Pt2 C5 -73.8(6) . .
C5 Pt1 Pt2 Pt4 177.6(6) . .
C1 Pt1 Pt2 Pt4 5.5(5) . .
P1 Pt1 Pt2 Pt4 -167.3(2) . .
Pt3 Pt1 Pt2 Pt4 103.78(2) . .
C5 Pt1 Pt2 Pt4 -88.8(6) . 2_666
C1 Pt1 Pt2 Pt4 99.1(5) . 2_666
P1 Pt1 Pt2 Pt4 -73.8(2) . 2_666
Pt4 Pt1 Pt2 Pt4 93.55(2) . 2_666
Pt3 Pt1 Pt2 Pt4 -162.67(2) . 2_666
C5 Pt1 Pt2 Pt6 89.0(6) . .
C1 Pt1 Pt2 Pt6 -83.1(5) . .
P1 Pt1 Pt2 Pt6 104.1(2) . .
Pt4 Pt1 Pt2 Pt6 -88.60(2) . .
Pt3 Pt1 Pt2 Pt6 15.18(2) . .
C5 Pt1 Pt3 C10 -17.8(7) . .
C1 Pt1 Pt3 C10 144.7(8) . .
P1 Pt1 Pt3 C10 -118.3(6) . .
Pt2 Pt1 Pt3 C10 35.6(5) . .
Pt4 Pt1 Pt3 C10 92.7(5) . .
C5 Pt1 Pt3 C6 178.6(7) . .
C1 Pt1 Pt3 C6 -18.9(7) . .
P1 Pt1 Pt3 C6 78.1(5) . .
Pt2 Pt1 Pt3 C6 -128.0(5) . .
Pt4 Pt1 Pt3 C6 -70.9(5) . .
C5 Pt1 Pt3 P2 84.0(5) . .
C1 Pt1 Pt3 P2 -113.6(5) . .
P1 Pt1 Pt3 P2 -16.58(15) . .
Pt2 Pt1 Pt3 P2 137.32(10) . .
Pt4 Pt1 Pt3 P2 -165.55(10) . .
C5 Pt1 Pt3 Pt6 -70.7(5) . .
C1 Pt1 Pt3 Pt6 91.8(5) . .
P1 Pt1 Pt3 Pt6 -171.20(10) . .
Pt2 Pt1 Pt3 Pt6 -17.30(2) . .
Pt4 Pt1 Pt3 Pt6 39.83(3) . .
C5 Pt1 Pt3 Pt5 -128.9(5) . .
C1 Pt1 Pt3 Pt5 33.6(5) . .
P1 Pt1 Pt3 Pt5 130.59(10) . .
Pt2 Pt1 Pt3 Pt5 -75.52(2) . .
Pt4 Pt1 Pt3 Pt5 -18.39(2) . .
C4 Pt2 Pt4 C2 -0.2(17) . .
C3 Pt2 Pt4 C2 -12.4(14) . .
C5 Pt2 Pt4 C2 -178.3(14) . .
Pt1 Pt2 Pt4 C2 179.8(13) . .
Pt4 Pt2 Pt4 C2 96.2(13) 2_666 .
Pt6 Pt2 Pt4 C2 -81.8(13) . .
C4 Pt2 Pt4 C3 12.2(12) . .
C5 Pt2 Pt4 C3 -166.0(7) . .
Pt1 Pt2 Pt4 C3 -167.8(5) . .
Pt4 Pt2 Pt4 C3 108.6(5) 2_666 .
Pt6 Pt2 Pt4 C3 -69.4(5) . .
C4 Pt2 Pt4 C1 174.9(12) . .
C3 Pt2 Pt4 C1 162.7(7) . .
C5 Pt2 Pt4 C1 -3.3(7) . .
Pt1 Pt2 Pt4 C1 -5.2(5) . .
Pt4 Pt2 Pt4 C1 -88.8(5) 2_666 .
Pt6 Pt2 Pt4 C1 93.2(5) . .
C4 Pt2 Pt4 Pt1 -180.0(11) . .
C3 Pt2 Pt4 Pt1 167.8(5) . .
C5 Pt2 Pt4 Pt1 1.9(4) . .
Pt4 Pt2 Pt4 Pt1 -83.61(2) 2_666 .
Pt6 Pt2 Pt4 Pt1 98.40(2) . .
C4 Pt2 Pt4 Pt2 -96.4(11) . 2_666
C3 Pt2 Pt4 Pt2 -108.6(5) . 2_666
C5 Pt2 Pt4 Pt2 85.5(4) . 2_666
Pt1 Pt2 Pt4 Pt2 83.61(2) . 2_666
Pt4 Pt2 Pt4 Pt2 0.0 2_666 2_666
Pt6 Pt2 Pt4 Pt2 -177.99(3) . 2_666
C4 Pt2 Pt4 Pt5 97.6(11) . .
C3 Pt2 Pt4 Pt5 85.4(5) . .
C5 Pt2 Pt4 Pt5 -80.5(4) . .
Pt1 Pt2 Pt4 Pt5 -82.38(2) . .
Pt4 Pt2 Pt4 Pt5 -165.99(3) 2_666 .
Pt6 Pt2 Pt4 Pt5 16.02(2) . .
C5 Pt1 Pt4 C2 178.1(11) . .
C1 Pt1 Pt4 C2 6.8(12) . .
P1 Pt1 Pt4 C2 -9.5(10) . .
Pt2 Pt1 Pt4 C2 -179.8(10) . .
Pt3 Pt1 Pt4 C2 106.8(10) . .
C5 Pt1 Pt4 C3 8.0(6) . .
C1 Pt1 Pt4 C3 -163.3(8) . .
P1 Pt1 Pt4 C3 -179.6(5) . .
Pt2 Pt1 Pt4 C3 10.0(4) . .
Pt3 Pt1 Pt4 C3 -63.3(4) . .
C5 Pt1 Pt4 C1 171.4(8) . .
P1 Pt1 Pt4 C1 -16.3(7) . .
Pt2 Pt1 Pt4 C1 173.4(6) . .
Pt3 Pt1 Pt4 C1 100.0(6) . .
C5 Pt1 Pt4 Pt2 -2.0(5) . .
C1 Pt1 Pt4 Pt2 -173.4(6) . .
P1 Pt1 Pt4 Pt2 170.32(18) . .
Pt3 Pt1 Pt4 Pt2 -73.35(2) . .
C5 Pt1 Pt4 Pt2 -94.8(5) . 2_666
C1 Pt1 Pt4 Pt2 93.8(6) . 2_666
P1 Pt1 Pt4 Pt2 77.52(18) . 2_666
Pt2 Pt1 Pt4 Pt2 -92.80(2) . 2_666
Pt3 Pt1 Pt4 Pt2 -166.15(2) . 2_666
C5 Pt1 Pt4 Pt5 87.2(5) . .
C1 Pt1 Pt4 Pt5 -84.2(6) . .
P1 Pt1 Pt4 Pt5 -100.49(18) . .
Pt2 Pt1 Pt4 Pt5 89.19(2) . .
Pt3 Pt1 Pt4 Pt5 15.84(2) . .
C10 Pt3 Pt5 C7 176.3(12) . .
C6 Pt3 Pt5 C7 7.1(12) . .
P2 Pt3 Pt5 C7 12.2(11) . .
Pt6 Pt3 Pt5 C7 178.6(11) . .
Pt1 Pt3 Pt5 C7 -78.1(11) . .
C10 Pt3 Pt5 C8 12.2(7) . .
C6 Pt3 Pt5 C8 -157.0(7) . .
P2 Pt3 Pt5 C8 -151.9(5) . .
Pt6 Pt3 Pt5 C8 14.5(4) . .
Pt1 Pt3 Pt5 C8 117.9(4) . .
C10 Pt3 Pt5 C6 169.2(8) . .
P2 Pt3 Pt5 C6 5.1(6) . .
Pt6 Pt3 Pt5 C6 171.5(5) . .
Pt1 Pt3 Pt5 C6 -85.1(5) . .
C10 Pt3 Pt5 Pt6 -2.3(5) . .
C6 Pt3 Pt5 Pt6 -171.5(5) . .
P2 Pt3 Pt5 Pt6 -166.4(2) . .
Pt1 Pt3 Pt5 Pt6 103.36(2) . .
C10 Pt3 Pt5 Pt4 -89.4(5) . .
C6 Pt3 Pt5 Pt4 101.3(5) . .
P2 Pt3 Pt5 Pt4 106.4(2) . .
Pt6 Pt3 Pt5 Pt4 -87.16(3) . .
Pt1 Pt3 Pt5 Pt4 16.20(2) . .
C2 Pt4 Pt5 C7 -16.8(8) . .
C3 Pt4 Pt5 C7 -120.1(7) . .
C1 Pt4 Pt5 C7 79.4(7) . .
Pt2 Pt4 Pt5 C7 -171.3(6) . .
Pt1 Pt4 Pt5 C7 128.0(6) . .
Pt2 Pt4 Pt5 C7 120.4(6) 2_666 .
C2 Pt4 Pt5 C8 86.6(8) . .
C3 Pt4 Pt5 C8 -16.6(6) . .
C1 Pt4 Pt5 C8 -177.1(7) . .
Pt2 Pt4 Pt5 C8 -67.8(5) . .
Pt1 Pt4 Pt5 C8 -128.5(5) . .
Pt2 Pt4 Pt5 C8 -136.1(5) 2_666 .
C2 Pt4 Pt5 C6 -114.8(7) . .
C3 Pt4 Pt5 C6 141.9(6) . .
C1 Pt4 Pt5 C6 -18.6(6) . .
Pt2 Pt4 Pt5 C6 90.8(4) . .
Pt1 Pt4 Pt5 C6 30.1(4) . .
Pt2 Pt4 Pt5 C6 22.5(4) 2_666 .
C2 Pt4 Pt5 Pt3 -164.2(6) . .
C3 Pt4 Pt5 Pt3 92.6(4) . .
C1 Pt4 Pt5 Pt3 -67.9(5) . .
Pt2 Pt4 Pt5 Pt3 41.44(3) . .
Pt1 Pt4 Pt5 Pt3 -19.27(3) . .
Pt2 Pt4 Pt5 Pt3 -26.90(11) 2_666 .
C2 Pt4 Pt5 Pt6 136.1(6) . .
C3 Pt4 Pt5 Pt6 32.9(4) . .
C1 Pt4 Pt5 Pt6 -127.6(5) . .
Pt2 Pt4 Pt5 Pt6 -18.27(3) . .
Pt1 Pt4 Pt5 Pt6 -78.98(3) . .
Pt2 Pt4 Pt5 Pt6 -86.60(11) 2_666 .
C10 Pt3 Pt6 C9 1.2(13) . .
C6 Pt3 Pt6 C9 -169.1(12) . .
P2 Pt3 Pt6 C9 -10.9(11) . .
Pt5 Pt3 Pt6 C9 -176.2(11) . .
Pt1 Pt3 Pt6 C9 110.5(11) . .
C10 Pt3 Pt6 C8 163.1(8) . .
C6 Pt3 Pt6 C8 -7.2(6) . .
P2 Pt3 Pt6 C8 151.0(5) . .
Pt5 Pt3 Pt6 C8 -14.3(4) . .
Pt1 Pt3 Pt6 C8 -87.6(4) . .
C6 Pt3 Pt6 C10 -170.3(8) . .
P2 Pt3 Pt6 C10 -12.1(7) . .
Pt5 Pt3 Pt6 C10 -177.4(6) . .
Pt1 Pt3 Pt6 C10 109.3(6) . .
C10 Pt3 Pt6 Pt5 177.4(6) . .
C6 Pt3 Pt6 Pt5 7.1(4) . .
P2 Pt3 Pt6 Pt5 165.3(2) . .
Pt1 Pt3 Pt6 Pt5 -73.32(2) . .
C10 Pt3 Pt6 Pt2 -94.3(6) . .
C6 Pt3 Pt6 Pt2 95.5(4) . .
P2 Pt3 Pt6 Pt2 -106.4(2) . .
Pt5 Pt3 Pt6 Pt2 88.35(2) . .
Pt1 Pt3 Pt6 Pt2 15.03(2) . .
C7 Pt5 Pt6 C9 -2.4(17) . .
C8 Pt5 Pt6 C9 14.3(13) . .
C6 Pt5 Pt6 C9 169.3(12) . .
Pt3 Pt5 Pt6 C9 175.9(11) . .
Pt4 Pt5 Pt6 C9 -84.4(11) . .
C7 Pt5 Pt6 C8 -16.6(13) . .
C6 Pt5 Pt6 C8 155.0(7) . .
Pt3 Pt5 Pt6 C8 161.7(5) . .
Pt4 Pt5 Pt6 C8 -98.6(5) . .
C7 Pt5 Pt6 C10 -176.3(13) . .
C8 Pt5 Pt6 C10 -159.7(7) . .
C6 Pt5 Pt6 C10 -4.6(7) . .
Pt3 Pt5 Pt6 C10 2.0(5) . .
Pt4 Pt5 Pt6 C10 101.7(5) . .
C7 Pt5 Pt6 Pt3 -178.3(12) . .
C8 Pt5 Pt6 Pt3 -161.7(5) . .
C6 Pt5 Pt6 Pt3 -6.7(4) . .
Pt4 Pt5 Pt6 Pt3 99.68(3) . .
C7 Pt5 Pt6 Pt2 97.8(12) . .
C8 Pt5 Pt6 Pt2 114.5(5) . .
C6 Pt5 Pt6 Pt2 -90.5(4) . .
Pt3 Pt5 Pt6 Pt2 -83.83(2) . .
Pt4 Pt5 Pt6 Pt2 15.85(2) . .
C4 Pt2 Pt6 C9 -22.5(7) . .
C3 Pt2 Pt6 C9 85.3(8) . .
C5 Pt2 Pt6 C9 -118.8(7) . .
Pt4 Pt2 Pt6 C9 132.7(6) . .
Pt1 Pt2 Pt6 C9 -166.9(6) . .
Pt4 Pt2 Pt6 C9 -18.1(7) 2_666 .
C4 Pt2 Pt6 C8 -128.4(7) . .
C3 Pt2 Pt6 C8 -20.6(7) . .
C5 Pt2 Pt6 C8 135.2(7) . .
Pt4 Pt2 Pt6 C8 26.7(5) . .
Pt1 Pt2 Pt6 C8 87.2(5) . .
Pt4 Pt2 Pt6 C8 -124.1(6) 2_666 .
C4 Pt2 Pt6 C10 78.6(7) . .
C3 Pt2 Pt6 C10 -173.5(7) . .
C5 Pt2 Pt6 C10 -17.7(7) . .
Pt4 Pt2 Pt6 C10 -126.2(5) . .
Pt1 Pt2 Pt6 C10 -65.7(5) . .
Pt4 Pt2 Pt6 C10 83.0(6) 2_666 .
C4 Pt2 Pt6 Pt3 126.2(4) . .
C3 Pt2 Pt6 Pt3 -125.9(5) . .
C5 Pt2 Pt6 Pt3 29.9(5) . .
Pt4 Pt2 Pt6 Pt3 -78.63(2) . .
Pt1 Pt2 Pt6 Pt3 -18.15(2) . .
Pt4 Pt2 Pt6 Pt3 130.6(4) 2_666 .
C4 Pt2 Pt6 Pt5 -173.5(4) . .
C3 Pt2 Pt6 Pt5 -65.7(5) . .
C5 Pt2 Pt6 Pt5 90.2(5) . .
Pt4 Pt2 Pt6 Pt5 -18.36(2) . .
Pt1 Pt2 Pt6 Pt5 42.12(3) . .
Pt4 Pt2 Pt6 Pt5 -169.1(4) 2_666 .
C5 Pt1 C1 O1 148(2) . .
P1 Pt1 C1 O1 -15(3) . .
Pt2 Pt1 C1 O1 168(2) . .
Pt4 Pt1 C1 O1 174(3) . .
Pt3 Pt1 C1 O1 86(3) . .
C5 Pt1 C1 Pt4 -26(2) . .
P1 Pt1 C1 Pt4 170.8(4) . .
Pt2 Pt1 C1 Pt4 -6.1(6) . .
Pt3 Pt1 C1 Pt4 -88.4(4) . .
C2 Pt4 C1 O1 8(2) . .
C3 Pt4 C1 O1 -137.7(16) . .
Pt2 Pt4 C1 O1 -169.5(17) . .
Pt1 Pt4 C1 O1 -176(2) . .
Pt2 Pt4 C1 O1 101.3(19) 2_666 .
Pt5 Pt4 C1 O1 -88.5(19) . .
C2 Pt4 C1 Pt1 -176.1(7) . .
C3 Pt4 C1 Pt1 37.8(18) . .
Pt2 Pt4 C1 Pt1 6.0(6) . .
Pt2 Pt4 C1 Pt1 -83.2(4) 2_666 .
Pt5 Pt4 C1 Pt1 87.0(4) . .
C3 Pt4 C2 O2 131(68) . .
C1 Pt4 C2 O2 -35(68) . .
Pt2 Pt4 C2 O2 141(67) . .
Pt1 Pt4 C2 O2 -40(68) . .
Pt2 Pt4 C2 O2 -124(68) 2_666 .
Pt5 Pt4 C2 O2 46(68) . .
C2 Pt4 C3 O3 -11(2) . .
C1 Pt4 C3 O3 134.7(19) . .
Pt2 Pt4 C3 O3 175(2) . .
Pt1 Pt4 C3 O3 163.7(17) . .
Pt2 Pt4 C3 O3 -107.4(19) 2_666 .
Pt5 Pt4 C3 O3 86.2(19) . .
C2 Pt4 C3 Pt2 174.5(6) . .
C1 Pt4 C3 Pt2 -40.3(17) . .
Pt1 Pt4 C3 Pt2 -11.3(5) . .
Pt2 Pt4 C3 Pt2 77.7(3) 2_666 .
Pt5 Pt4 C3 Pt2 -88.8(3) . .
C4 Pt2 C3 O3 10.2(19) . .
C5 Pt2 C3 O3 -142.3(17) . .
Pt4 Pt2 C3 O3 -175(2) . .
Pt1 Pt2 C3 O3 -163.9(17) . .
Pt4 Pt2 C3 O3 106.8(18) 2_666 .
Pt6 Pt2 C3 O3 -69.1(18) . .
C4 Pt2 C3 Pt4 -174.7(5) . .
C5 Pt2 C3 Pt4 32.8(15) . .
Pt1 Pt2 C3 Pt4 11.2(5) . .
Pt4 Pt2 C3 Pt4 -78.1(3) 2_666 .
Pt6 Pt2 C3 Pt4 106.1(4) . .
C3 Pt2 C4 O4 -111(100) . .
C5 Pt2 C4 O4 57(100) . .
Pt4 Pt2 C4 O4 -121(100) . .
Pt1 Pt2 C4 O4 59(100) . .
Pt4 Pt2 C4 O4 143(100) 2_666 .
Pt6 Pt2 C4 O4 -37(100) . .
C1 Pt1 C5 O5 -156(2) . .
P1 Pt1 C5 O5 7(2) . .
Pt2 Pt1 C5 O5 -180(3) . .
Pt4 Pt1 C5 O5 -178(2) . .
Pt3 Pt1 C5 O5 -89(2) . .
C1 Pt1 C5 Pt2 24(2) . .
P1 Pt1 C5 Pt2 -173.3(3) . .
Pt4 Pt1 C5 Pt2 2.2(5) . .
Pt3 Pt1 C5 Pt2 91.0(4) . .
C4 Pt2 C5 O5 -1.6(18) . .
C3 Pt2 C5 O5 151.9(16) . .
Pt4 Pt2 C5 O5 177.7(16) . .
Pt1 Pt2 C5 O5 180(2) . .
Pt4 Pt2 C5 O5 -93.3(17) 2_666 .
Pt6 Pt2 C5 O5 82.6(17) . .
C4 Pt2 C5 Pt1 178.6(6) . .
C3 Pt2 C5 Pt1 -28.0(16) . .
Pt4 Pt2 C5 Pt1 -2.2(5) . .
Pt4 Pt2 C5 Pt1 86.8(4) 2_666 .
Pt6 Pt2 C5 Pt1 -97.2(4) . .
C10 Pt3 C6 O6 143(2) . .
P2 Pt3 C6 O6 0(2) . .
Pt6 Pt3 C6 O6 169(2) . .
Pt5 Pt3 C6 O6 177(2) . .
Pt1 Pt3 C6 O6 -99(2) . .
C10 Pt3 C6 Pt5 -34(2) . .
P2 Pt3 C6 Pt5 -177.3(3) . .
Pt6 Pt3 C6 Pt5 -7.9(5) . .
Pt1 Pt3 C6 Pt5 83.9(3) . .
C7 Pt5 C6 O6 6.4(19) . .
C8 Pt5 C6 O6 -131.4(17) . .
Pt3 Pt5 C6 O6 -177(2) . .
Pt6 Pt5 C6 O6 -169.7(16) . .
Pt4 Pt5 C6 O6 92.8(17) . .
C7 Pt5 C6 Pt3 -176.1(7) . .
C8 Pt5 C6 Pt3 46.0(13) . .
Pt6 Pt5 C6 Pt3 7.7(5) . .
Pt4 Pt5 C6 Pt3 -89.7(4) . .
C8 Pt5 C7 O7 66(86) . .
C6 Pt5 C7 O7 -93(86) . .
Pt3 Pt5 C7 O7 -99(86) . .
Pt6 Pt5 C7 O7 79(86) . .
Pt4 Pt5 C7 O7 162(86) . .
C7 Pt5 C8 O8 -11(2) . .
C6 Pt5 C8 O8 126.2(19) . .
Pt3 Pt5 C8 O8 160.5(18) . .
Pt6 Pt5 C8 O8 177(2) . .
Pt4 Pt5 C8 O8 -96.8(19) . .
C7 Pt5 C8 Pt6 172.3(6) . .
C6 Pt5 C8 Pt6 -50.8(12) . .
Pt3 Pt5 C8 Pt6 -16.5(5) . .
Pt4 Pt5 C8 Pt6 86.2(4) . .
C9 Pt6 C8 O8 10(2) . .
C10 Pt6 C8 O8 -134.6(18) . .
Pt3 Pt6 C8 O8 -160.6(18) . .
Pt5 Pt6 C8 O8 -177(2) . .
Pt2 Pt6 C8 O8 113.6(18) . .
C9 Pt6 C8 Pt5 -173.0(6) . .
C10 Pt6 C8 Pt5 42.5(14) . .
Pt3 Pt6 C8 Pt5 16.5(5) . .
Pt2 Pt6 C8 Pt5 -69.3(4) . .
C8 Pt6 C9 O9 -56(50) . .
C10 Pt6 C9 O9 107(50) . .
Pt3 Pt6 C9 O9 106(50) . .
Pt5 Pt6 C9 O9 -67(50) . .
Pt2 Pt6 C9 O9 -164(50) . .
C6 Pt3 C10 O10 -147(3) . .
P2 Pt3 C10 O10 -4(3) . .
Pt6 Pt3 C10 O10 -178(3) . .
Pt5 Pt3 C10 O10 -175(3) . .
Pt1 Pt3 C10 O10 99(3) . .
C6 Pt3 C10 Pt6 31(2) . .
P2 Pt3 C10 Pt6 174.0(3) . .
Pt5 Pt3 C10 Pt6 2.5(6) . .
Pt1 Pt3 C10 Pt6 -82.8(4) . .
C9 Pt6 C10 O10 -1(2) . .
C8 Pt6 C10 O10 144(2) . .
Pt3 Pt6 C10 O10 178(3) . .
Pt5 Pt6 C10 O10 176(2) . .
Pt2 Pt6 C10 O10 -100(2) . .
C9 Pt6 C10 Pt3 -179.4(7) . .
C8 Pt6 C10 Pt3 -34.6(15) . .
Pt5 Pt6 C10 Pt3 -2.4(6) . .
Pt2 Pt6 C10 Pt3 81.2(4) . .
C5 Pt1 P1 C107 159.0(7) . .
C1 Pt1 P1 C107 -26.4(7) . .
Pt2 Pt1 P1 C107 146.8(5) . .
Pt4 Pt1 P1 C107 -13.7(6) . .
Pt3 Pt1 P1 C107 -129.0(5) . .
C5 Pt1 P1 C113 -80.6(7) . .
C1 Pt1 P1 C113 93.9(7) . .
Pt2 Pt1 P1 C113 -92.8(6) . .
Pt4 Pt1 P1 C113 106.7(5) . .
Pt3 Pt1 P1 C113 -8.6(5) . .
C5 Pt1 P1 C101 36.4(7) . .
C1 Pt1 P1 C101 -149.1(7) . .
Pt2 Pt1 P1 C101 24.2(6) . .
Pt4 Pt1 P1 C101 -136.3(5) . .
Pt3 Pt1 P1 C101 108.4(5) . .
C10 Pt3 P2 C207 -8.9(8) . .
C6 Pt3 P2 C207 160.4(7) . .
Pt6 Pt3 P2 C207 0.8(7) . .
Pt5 Pt3 P2 C207 156.4(5) . .
Pt1 Pt3 P2 C207 -119.6(6) . .
C10 Pt3 P2 C213 109.9(8) . .
C6 Pt3 P2 C213 -80.7(7) . .
Pt6 Pt3 P2 C213 119.7(6) . .
Pt5 Pt3 P2 C213 -84.7(6) . .
Pt1 Pt3 P2 C213 -0.7(6) . .
C10 Pt3 P2 C201 -131.2(7) . .
C6 Pt3 P2 C201 38.2(6) . .
Pt6 Pt3 P2 C201 -121.4(5) . .
Pt5 Pt3 P2 C201 34.2(6) . .
Pt1 Pt3 P2 C201 118.1(5) . .
C107 P1 C101 C102 -122.6(7) . .
C113 P1 C101 C102 129.6(8) . .
Pt1 P1 C101 C102 6.0(9) . .
C107 P1 C101 C106 62.1(7) . .
C113 P1 C101 C106 -45.8(9) . .
Pt1 P1 C101 C106 -169.4(5) . .
C106 C101 C102 C103 0.0 . .
P1 C101 C102 C103 -175.3(9) . .
C101 C102 C103 C104 0.0 . .
C102 C103 C104 C105 0.0 . .
C103 C104 C105 C106 0.0 . .
C104 C105 C106 C101 0.0 . .
C102 C101 C106 C105 0.0 . .
P1 C101 C106 C105 175.4(9) . .
C113 P1 C107 C108 -169.0(9) . .
C101 P1 C107 C108 85.9(9) . .
Pt1 P1 C107 C108 -44.0(10) . .
C113 P1 C107 C112 11.1(11) . .
C101 P1 C107 C112 -93.9(9) . .
Pt1 P1 C107 C112 136.2(8) . .
C112 C107 C108 C109 0.0 . .
P1 C107 C108 C109 -179.8(11) . .
C107 C108 C109 C110 0.0 . .
C108 C109 C110 C111 0.0 . .
C109 C110 C111 C112 0.0 . .
C110 C111 C112 C107 0.0 . .
C108 C107 C112 C111 0.0 . .
P1 C107 C112 C111 179.8(12) . .
C107 P1 C113 C213 -164.1(12) . .
C101 P1 C113 C213 -57.1(13) . .
Pt1 P1 C113 C213 69.5(12) . .
C207 P2 C201 C202 -92.3(8) . .
C213 P2 C201 C202 161.3(7) . .
Pt3 P2 C201 C202 35.1(7) . .
C207 P2 C201 C206 88.7(8) . .
C213 P2 C201 C206 -17.6(8) . .
Pt3 P2 C201 C206 -143.9(6) . .
C206 C201 C202 C203 0.0 . .
P2 C201 C202 C203 -179.0(8) . .
C201 C202 C203 C204 0.0 . .
C202 C203 C204 C205 0.0 . .
C203 C204 C205 C206 0.0 . .
C204 C205 C206 C201 0.0 . .
C202 C201 C206 C205 0.0 . .
P2 C201 C206 C205 178.9(9) . .
C213 P2 C207 C208 140.0(8) . .
C201 P2 C207 C208 32.9(9) . .
Pt3 P2 C207 C208 -93.4(7) . .
C213 P2 C207 C212 -42.5(9) . .
C201 P2 C207 C212 -149.6(8) . .
Pt3 P2 C207 C212 84.0(8) . .
C212 C207 C208 C209 0.0 . .
P2 C207 C208 C209 177.4(10) . .
C207 C208 C209 C210 0.0 . .
C208 C209 C210 C211 0.0 . .
C209 C210 C211 C212 0.0 . .
C210 C211 C212 C207 0.0 . .
C208 C207 C212 C211 0.0 . .
P2 C207 C212 C211 -177.5(10) . .
P1 C113 C213 P2 -107.1(11) . .
C207 P2 C213 C113 -176.5(10) . .
C201 P2 C213 C113 -67.2(11) . .
Pt3 P2 C213 C113 57.4(11) . .
C303 N1 C304 C305 -96(3) . .
C301 N1 C304 C305 39(3) . .
C302 N1 C304 C305 154(2) . .
N1 C304 C305 C306 -79(3) . .
N1 C304 C305 C310 109(2) . .
C310 C305 C306 C307 0.0 . .
C304 C305 C306 C307 -172(2) . .
C305 C306 C307 C308 0.0 . .
C306 C307 C308 C309 0.0 . .
C307 C308 C309 C310 0.0 . .
C308 C309 C310 C305 0.0 . .
C306 C305 C310 C309 0.0 . .
C304 C305 C310 C309 172(2) . .
